data_7044486
loop_
_publ_author_name
'Chen, Lei'
'Zhou, JianJun'
'Yuan, Aihua'
'Song, You'

_publ_section_title
;
 Slow Magnetic Relaxation in Luminescent Mononuclear Dysprosium(III) and
 Erbium(III) Pentanitrate Complexes with the Same LnO10 Coordination
 Geometry
;
_journal_name_full 'Dalton Trans.'
_journal_paper_doi 10.1039/C7DT02905E
_journal_year 2017
_chemical_formula_sum 'C32 H72 Dy N7 O15'
_chemical_formula_weight 957.46
_space_group_crystal_system monoclinic
_space_group_IT_number 14
_space_group_name_Hall '-P 2ybc'
_space_group_name_H-M_alt 'P 1 21/c 1'
_symmetry_space_group_name_Hall '-P 2ybc'
_symmetry_space_group_name_H-M 'P 1 21/c 1'
_atom_sites_solution_hydrogens geom
_audit_creation_method SHELXL-2016/6
_audit_update_record
;
2017-10-10 deposited with the CCDC.
2017-10-17 downloaded from the CCDC.
;
_cell_angle_alpha 90
_cell_angle_beta 107.319(2)
_cell_angle_gamma 90
_cell_formula_units_Z 4
_cell_length_a 14.4086(4)
_cell_length_b 16.7714(4)
_cell_length_c 20.7859(6)
_cell_measurement_reflns_used 9911
_cell_measurement_temperature 296(2)
_cell_measurement_theta_max 27.418
_cell_measurement_theta_min 2.385
_cell_volume 4795.2(2)
_computing_cell_refinement 'Bruker SMART'
_computing_data_collection 'Bruker SMART'
_computing_data_reduction 'Bruker SAINT'
_computing_molecular_graphics 'DIMOND(Brandenburg & Putz, 2005)'
_computing_publication_material 'Bruker SHELXTL'
_computing_structure_refinement 'SHELXL-2016/6 (Sheldrick, 2016)'
_computing_structure_solution 'SHELXS-97 (Sheldrick, 1990)'
_diffrn_ambient_temperature 296(2)
_diffrn_measured_fraction_theta_full 0.998
_diffrn_measured_fraction_theta_max 0.995
_diffrn_measurement_device_type 'CCD area detector'
_diffrn_measurement_method 'phi and omega scans'
_diffrn_radiation_type MoK\a
_diffrn_radiation_wavelength 0.71073
_diffrn_reflns_av_R_equivalents 0.0560
_diffrn_reflns_av_unetI/netI 0.0513
_diffrn_reflns_Laue_measured_fraction_full 0.998
_diffrn_reflns_Laue_measured_fraction_max 0.995
_diffrn_reflns_limit_h_max 17
_diffrn_reflns_limit_h_min -17
_diffrn_reflns_limit_k_max 20
_diffrn_reflns_limit_k_min -20
_diffrn_reflns_limit_l_max 25
_diffrn_reflns_limit_l_min -25
_diffrn_reflns_number 45977
_diffrn_reflns_point_group_measured_fraction_full 0.998
_diffrn_reflns_point_group_measured_fraction_max 0.995
_diffrn_reflns_theta_full 25.242
_diffrn_reflns_theta_max 25.998
_diffrn_reflns_theta_min 1.590
_exptl_absorpt_coefficient_mu 1.621
_exptl_absorpt_correction_T_max 0.5632
_exptl_absorpt_correction_T_min 0.5226
_exptl_absorpt_correction_type multi-scan
_exptl_crystal_colour colorless
_exptl_crystal_density_diffrn 1.326
_exptl_crystal_description block
_exptl_crystal_F_000 1996
_exptl_crystal_size_max 0.460
_exptl_crystal_size_mid 0.430
_exptl_crystal_size_min 0.400
_refine_diff_density_max 1.532
_refine_diff_density_min -1.037
_refine_diff_density_rms 0.072
_refine_ls_extinction_method none
_refine_ls_goodness_of_fit_ref 1.119
_refine_ls_hydrogen_treatment constr
_refine_ls_matrix_type full
_refine_ls_number_parameters 808
_refine_ls_number_reflns 9391
_refine_ls_number_restraints 2620
_refine_ls_restrained_S_all 1.149
_refine_ls_R_factor_all 0.1164
_refine_ls_R_factor_gt 0.0498
_refine_ls_shift/su_max 0.008
_refine_ls_shift/su_mean 0.000
_refine_ls_structure_factor_coef Fsqd
_refine_ls_weighting_details 'w=1/[\s^2^(Fo^2^)+(0.0579P)^2^+3.2953P] where P=(Fo^2^+2Fc^2^)/3'
_refine_ls_weighting_scheme calc
_refine_ls_wR_factor_gt 0.1099
_refine_ls_wR_factor_ref 0.1409
_reflns_Friedel_coverage 0.000
_reflns_number_gt 5229
_reflns_number_total 9391
_reflns_threshold_expression 'I > 2\s(I)'
_cod_data_source_file c7dt02905e2.cif
_cod_data_source_block 1
_cod_database_code 7044486
_shelx_shelxl_version_number 2016/6
_shelx_space_group_comment
;
The symmetry employed for this shelxl refinement is uniquely defined
by the following loop, which should always be used as a source of
symmetry information in preference to the above space-group names.
They are only intended as comments.
;
_shelx_estimated_absorpt_t_min 0.523
_shelx_estimated_absorpt_t_max 0.563

loop_
_space_group_symop_operation_xyz
'x, y, z'
'-x, y+1/2, -z+1/2'
'-x, -y, -z'
'x, -y-1/2, z-1/2'

loop_
_atom_site_label
_atom_site_type_symbol
_atom_site_fract_x
_atom_site_fract_y
_atom_site_fract_z
_atom_site_U_iso_or_equiv
_atom_site_adp_type
_atom_site_occupancy
_atom_site_site_symmetry_order
_atom_site_calc_flag
_atom_site_refinement_flags_posn
_atom_site_refinement_flags_adp
_atom_site_refinement_flags_occupancy
_atom_site_disorder_assembly
_atom_site_disorder_group
Dy1 Dy 0.26627(2) 0.16782(2) 0.76374(2) 0.07186(14) Uani 1 1 d . U . . .
N3 N 0.3322(6) 0.3270(4) 0.7987(5) 0.101(2) Uani 1 1 d . . . . .
O7 O 0.2672(5) 0.3123(3) 0.7458(3) 0.1035(16) Uani 1 1 d . . . . .
O8 O 0.3683(4) 0.2688(4) 0.8340(3) 0.1259(19) Uani 1 1 d . . . . .
O9 O 0.3604(5) 0.3945(3) 0.8156(3) 0.147(2) Uani 1 1 d . . . . .
N1 N 0.0889(5) 0.1944(4) 0.7973(3) 0.1046(18) Uani 1 1 d D U . . .
O1 O 0.0962(4) 0.1463(4) 0.7560(3) 0.1318(18) Uani 1 1 d D U . . .
O2 O 0.1647(5) 0.2281(4) 0.8257(3) 0.136(2) Uani 1 1 d D U . . .
O3 O 0.0142(5) 0.2073(4) 0.8085(4) 0.151(2) Uani 1 1 d D U . . .
N2 N 0.4408(5) 0.1424(4) 0.7268(4) 0.1012(18) Uani 1 1 d D U . . .
O4 O 0.3767(4) 0.1891(3) 0.6967(3) 0.1102(16) Uani 1 1 d D U . . .
O5 O 0.4223(4) 0.1059(4) 0.7732(3) 0.1335(19) Uani 1 1 d D U . . .
O6 O 0.5138(4) 0.1314(4) 0.7115(3) 0.145(2) Uani 1 1 d D U . . .
N4 N 0.3024(4) 0.0448(4) 0.8641(3) 0.0887(16) Uani 1 1 d D U . . .
O10 O 0.2551(4) 0.0322(3) 0.8044(2) 0.1001(14) Uani 1 1 d D U . . .
O11 O 0.3304(5) 0.1147(4) 0.8770(3) 0.1281(18) Uani 1 1 d D U . . .
O12 O 0.3216(4) -0.0066(3) 0.9074(2) 0.1149(16) Uani 1 1 d D U . . .
N5 N 0.1578(5) 0.1331(4) 0.6291(3) 0.119(2) Uani 1 1 d D U . . .
O13 O 0.1992(4) 0.0796(3) 0.6687(2) 0.0997(15) Uani 1 1 d D U . . .
O14 O 0.1670(5) 0.2029(4) 0.6498(3) 0.138(2) Uani 1 1 d D U . . .
O15 O 0.1105(6) 0.1173(4) 0.5705(3) 0.173(3) Uani 1 1 d D U . . .
N6 N 0.4007(11) 0.3928(11) 0.5981(8) 0.086(3) Uani 0.438(7) 1 d D U P A 1
C1 C 0.458(2) 0.3816(12) 0.5494(16) 0.094(3) Uani 0.438(7) 1 d D U P A 1
H1A H 0.421484 0.406254 0.507258 0.113 Uiso 0.438(7) 1 calc R U P A 1
H1B H 0.517699 0.411938 0.566384 0.113 Uiso 0.438(7) 1 calc R U P A 1
C2 C 0.486(2) 0.3003(11) 0.5331(13) 0.102(4) Uani 0.438(7) 1 d D U P A 1
H2A H 0.427824 0.270696 0.509357 0.123 Uiso 0.438(7) 1 calc R U P A 1
H2B H 0.517974 0.272013 0.574416 0.123 Uiso 0.438(7) 1 calc R U P A 1
C3 C 0.5546(17) 0.3068(11) 0.4887(11) 0.109(5) Uani 0.438(7) 1 d D U P A 1
H3A H 0.524136 0.338205 0.448755 0.131 Uiso 0.438(7) 1 calc R U P A 1
H3B H 0.614567 0.333006 0.513547 0.131 Uiso 0.438(7) 1 calc R U P A 1
C4 C 0.5763(19) 0.2222(11) 0.4683(12) 0.133(6) Uani 0.438(7) 1 d D U P A 1
H4A H 0.619033 0.225351 0.440663 0.200 Uiso 0.438(7) 1 calc R U P A 1
H4B H 0.606804 0.191683 0.508030 0.200 Uiso 0.438(7) 1 calc R U P A 1
H4C H 0.516679 0.196864 0.443458 0.200 Uiso 0.438(7) 1 calc R U P A 1
C5 C 0.380(2) 0.4817(12) 0.5989(17) 0.100(3) Uani 0.438(7) 1 d D U P A 1
H5A H 0.441357 0.509486 0.616438 0.120 Uiso 0.438(7) 1 calc R U P A 1
H5B H 0.351158 0.499312 0.552802 0.120 Uiso 0.438(7) 1 calc R U P A 1
C6 C 0.3135(16) 0.5069(11) 0.6397(12) 0.115(4) Uani 0.438(7) 1 d D U P A 1
H6A H 0.348705 0.505571 0.687439 0.138 Uiso 0.438(7) 1 calc R U P A 1
H6B H 0.258882 0.470603 0.631541 0.138 Uiso 0.438(7) 1 calc R U P A 1
C7 C 0.2765(18) 0.5929(12) 0.6187(12) 0.136(5) Uani 0.438(7) 1 d D U P A 1
H7A H 0.330117 0.626409 0.615889 0.164 Uiso 0.438(7) 1 calc R U P A 1
H7B H 0.228127 0.592067 0.574757 0.164 Uiso 0.438(7) 1 calc R U P A 1
C8 C 0.2327(19) 0.6258(14) 0.6705(13) 0.204(8) Uani 0.438(7) 1 d D U P A 1
H8A H 0.209567 0.678918 0.658077 0.306 Uiso 0.438(7) 1 calc R U P A 1
H8B H 0.179533 0.592535 0.672741 0.306 Uiso 0.438(7) 1 calc R U P A 1
H8C H 0.281181 0.626762 0.713736 0.306 Uiso 0.438(7) 1 calc R U P A 1
C9 C 0.3061(15) 0.3463(19) 0.5778(11) 0.093(3) Uani 0.438(7) 1 d D U P A 1
H9A H 0.321590 0.290784 0.589303 0.112 Uiso 0.438(7) 1 calc R U P A 1
H9B H 0.266927 0.364842 0.605513 0.112 Uiso 0.438(7) 1 calc R U P A 1
C10 C 0.2446(11) 0.3493(12) 0.5062(8) 0.100(4) Uani 0.438(7) 1 d D U P A 1
H10A H 0.279037 0.323395 0.478371 0.120 Uiso 0.438(7) 1 calc R U P A 1
H10B H 0.234813 0.404636 0.492205 0.120 Uiso 0.438(7) 1 calc R U P A 1
C11 C 0.1472(12) 0.3101(13) 0.4943(11) 0.111(5) Uani 0.438(7) 1 d D U P A 1
H11A H 0.156334 0.255443 0.510117 0.134 Uiso 0.438(7) 1 calc R U P A 1
H11B H 0.113641 0.309224 0.446329 0.134 Uiso 0.438(7) 1 calc R U P A 1
C12 C 0.0852(13) 0.3548(13) 0.5310(11) 0.128(6) Uani 0.438(7) 1 d D U P A 1
H12A H 0.023439 0.328675 0.522652 0.192 Uiso 0.438(7) 1 calc R U P A 1
H12B H 0.117957 0.354975 0.578565 0.192 Uiso 0.438(7) 1 calc R U P A 1
H12C H 0.075322 0.408682 0.514865 0.192 Uiso 0.438(7) 1 calc R U P A 1
C13 C 0.4556(16) 0.364(2) 0.6680(11) 0.094(3) Uani 0.438(7) 1 d D U P A 1
H13A H 0.421006 0.383163 0.698608 0.113 Uiso 0.438(7) 1 calc R U P A 1
H13B H 0.452924 0.306674 0.668007 0.113 Uiso 0.438(7) 1 calc R U P A 1
C14 C 0.5602(16) 0.3886(17) 0.6965(10) 0.104(4) Uani 0.438(7) 1 d D U P A 1
H14A H 0.564616 0.446308 0.698665 0.124 Uiso 0.438(7) 1 calc R U P A 1
H14B H 0.596637 0.369973 0.667062 0.124 Uiso 0.438(7) 1 calc R U P A 1
C15 C 0.6039(14) 0.3544(12) 0.7661(9) 0.119(5) Uani 0.438(7) 1 d D U P A 1
H15A H 0.562519 0.369186 0.793370 0.143 Uiso 0.438(7) 1 calc R U P A 1
H15B H 0.602320 0.296771 0.762347 0.143 Uiso 0.438(7) 1 calc R U P A 1
C16 C 0.7007(14) 0.3775(13) 0.8013(10) 0.159(7) Uani 0.438(7) 1 d D U P A 1
H16A H 0.720398 0.352122 0.844625 0.239 Uiso 0.438(7) 1 calc R U P A 1
H16B H 0.743443 0.361669 0.775921 0.239 Uiso 0.438(7) 1 calc R U P A 1
H16C H 0.703498 0.434347 0.807056 0.239 Uiso 0.438(7) 1 calc R U P A 1
N6' N 0.4052(8) 0.3939(8) 0.6013(6) 0.082(2) Uani 0.562(7) 1 d D U P A 2
C1' C 0.4594(19) 0.3720(10) 0.5518(13) 0.094(3) Uani 0.562(7) 1 d D U P A 2
H1'1 H 0.521111 0.400014 0.564218 0.113 Uiso 0.562(7) 1 calc R U P A 2
H1'2 H 0.422238 0.390521 0.507375 0.113 Uiso 0.562(7) 1 calc R U P A 2
C2' C 0.4792(16) 0.2829(8) 0.5475(10) 0.101(3) Uani 0.562(7) 1 d D U P A 2
H2'1 H 0.507973 0.261344 0.592290 0.121 Uiso 0.562(7) 1 calc R U P A 2
H2'2 H 0.418826 0.254845 0.526746 0.121 Uiso 0.562(7) 1 calc R U P A 2
C3' C 0.5485(14) 0.2725(9) 0.5053(9) 0.116(4) Uani 0.562(7) 1 d D U P A 2
H3'1 H 0.520980 0.297760 0.461835 0.140 Uiso 0.562(7) 1 calc R U P A 2
H3'2 H 0.609571 0.298764 0.527630 0.140 Uiso 0.562(7) 1 calc R U P A 2
C4' C 0.5676(16) 0.1857(9) 0.4949(11) 0.149(6) Uani 0.562(7) 1 d D U P A 2
H4'1 H 0.611468 0.181508 0.468153 0.223 Uiso 0.562(7) 1 calc R U P A 2
H4'2 H 0.596008 0.160669 0.537769 0.223 Uiso 0.562(7) 1 calc R U P A 2
H4'3 H 0.507472 0.159665 0.472015 0.223 Uiso 0.562(7) 1 calc R U P A 2
C5' C 0.3910(19) 0.4832(9) 0.5966(12) 0.097(3) Uani 0.562(7) 1 d D U P A 2
H5'1 H 0.349363 0.495776 0.551697 0.116 Uiso 0.562(7) 1 calc R U P A 2
H5'2 H 0.453606 0.507833 0.601492 0.116 Uiso 0.562(7) 1 calc R U P A 2
C6' C 0.3474(11) 0.5211(8) 0.6474(8) 0.117(4) Uani 0.562(7) 1 d D U P A 2
H6'1 H 0.391673 0.514995 0.692543 0.140 Uiso 0.562(7) 1 calc R U P A 2
H6'2 H 0.286745 0.494760 0.645760 0.140 Uiso 0.562(7) 1 calc R U P A 2
C7' C 0.3287(12) 0.6104(8) 0.6309(9) 0.140(4) Uani 0.562(7) 1 d D U P A 2
H7'1 H 0.315250 0.637155 0.668446 0.168 Uiso 0.562(7) 1 calc R U P A 2
H7'2 H 0.386488 0.634235 0.624179 0.168 Uiso 0.562(7) 1 calc R U P A 2
C8' C 0.2430(14) 0.6217(11) 0.5674(9) 0.184(6) Uani 0.562(7) 1 d D U P A 2
H8'1 H 0.232660 0.677584 0.558029 0.277 Uiso 0.562(7) 1 calc R U P A 2
H8'2 H 0.256716 0.595846 0.530051 0.277 Uiso 0.562(7) 1 calc R U P A 2
H8'3 H 0.185584 0.598761 0.574252 0.277 Uiso 0.562(7) 1 calc R U P A 2
C9' C 0.3083(11) 0.3507(14) 0.5845(10) 0.092(3) Uani 0.562(7) 1 d D U P A 2
H9'1 H 0.282643 0.355052 0.622490 0.110 Uiso 0.562(7) 1 calc R U P A 2
H9'2 H 0.318893 0.294540 0.577807 0.110 Uiso 0.562(7) 1 calc R U P A 2
C10' C 0.2323(9) 0.3831(9) 0.5212(7) 0.100(3) Uani 0.562(7) 1 d D U P A 2
H10C H 0.220577 0.439064 0.527495 0.120 Uiso 0.562(7) 1 calc R U P A 2
H10D H 0.256941 0.378414 0.482695 0.120 Uiso 0.562(7) 1 calc R U P A 2
C11' C 0.1390(10) 0.3375(10) 0.5079(10) 0.115(4) Uani 0.562(7) 1 d D U P A 2
H11C H 0.149059 0.283757 0.494110 0.138 Uiso 0.562(7) 1 calc R U P A 2
H11D H 0.121653 0.333804 0.549448 0.138 Uiso 0.562(7) 1 calc R U P A 2
C12' C 0.0569(10) 0.3740(11) 0.4553(9) 0.158(6) Uani 0.562(7) 1 d D U P A 2
H12D H -0.000458 0.342182 0.449187 0.237 Uiso 0.562(7) 1 calc R U P A 2
H12E H 0.045248 0.426839 0.468984 0.237 Uiso 0.562(7) 1 calc R U P A 2
H12F H 0.072674 0.376755 0.413605 0.237 Uiso 0.562(7) 1 calc R U P A 2
C13' C 0.4625(14) 0.3692(16) 0.6723(9) 0.094(3) Uani 0.562(7) 1 d D U P A 2
H13C H 0.423303 0.380789 0.701811 0.113 Uiso 0.562(7) 1 calc R U P A 2
H13D H 0.471559 0.311885 0.672552 0.113 Uiso 0.562(7) 1 calc R U P A 2
C14' C 0.5601(14) 0.4071(12) 0.7017(8) 0.110(4) Uani 0.562(7) 1 d D U P A 2
H14C H 0.557211 0.462323 0.687389 0.132 Uiso 0.562(7) 1 calc R U P A 2
H14D H 0.607555 0.379942 0.684764 0.132 Uiso 0.562(7) 1 calc R U P A 2
C15' C 0.5934(13) 0.4034(10) 0.7802(7) 0.139(4) Uani 0.562(7) 1 d D U P A 2
H15C H 0.653015 0.433730 0.797311 0.167 Uiso 0.562(7) 1 calc R U P A 2
H15D H 0.544206 0.428155 0.796819 0.167 Uiso 0.562(7) 1 calc R U P A 2
C16' C 0.6094(16) 0.3246(10) 0.8051(10) 0.180(7) Uani 0.562(7) 1 d D U P A 2
H16D H 0.629693 0.325615 0.853512 0.269 Uiso 0.562(7) 1 calc R U P A 2
H16E H 0.550283 0.294541 0.789188 0.269 Uiso 0.562(7) 1 calc R U P A 2
H16F H 0.659100 0.300116 0.789679 0.269 Uiso 0.562(7) 1 calc R U P A 2
N7 N 0.9007(10) 0.9725(8) 0.6441(6) 0.129(3) Uani 0.546(8) 1 d D U P B 3
C17 C 0.8077(15) 0.9364(13) 0.5982(8) 0.131(3) Uani 0.546(8) 1 d D U P B 3
H17A H 0.817214 0.879283 0.596002 0.158 Uiso 0.546(8) 1 calc R U P B 3
H17B H 0.756279 0.944530 0.618855 0.158 Uiso 0.546(8) 1 calc R U P B 3
C18 C 0.7736(14) 0.9675(16) 0.5282(9) 0.145(4) Uani 0.546(8) 1 d D U P B 3
H18A H 0.825728 0.965291 0.507505 0.174 Uiso 0.546(8) 1 calc R U P B 3
H18B H 0.752676 1.022492 0.528130 0.174 Uiso 0.546(8) 1 calc R U P B 3
C19 C 0.6884(13) 0.9148(12) 0.4892(10) 0.151(5) Uani 0.546(8) 1 d D U P B 3
H19A H 0.704626 0.886712 0.453166 0.181 Uiso 0.546(8) 1 calc R U P B 3
H19B H 0.673232 0.875782 0.519032 0.181 Uiso 0.546(8) 1 calc R U P B 3
C20 C 0.6040(13) 0.9685(15) 0.4610(13) 0.196(7) Uani 0.546(8) 1 d D U P B 3
H20A H 0.548920 0.937634 0.436146 0.294 Uiso 0.546(8) 1 calc R U P B 3
H20B H 0.588724 0.995860 0.497154 0.294 Uiso 0.546(8) 1 calc R U P B 3
H20C H 0.619967 1.006738 0.431604 0.294 Uiso 0.546(8) 1 calc R U P B 3
C21 C 0.9844(16) 0.9569(11) 0.6176(14) 0.137(3) Uani 0.546(8) 1 d D U P B 3
H21A H 0.969265 0.983372 0.574226 0.165 Uiso 0.546(8) 1 calc R U P B 3
H21B H 1.039559 0.985010 0.647217 0.165 Uiso 0.546(8) 1 calc R U P B 3
C22 C 1.0191(15) 0.8778(11) 0.6079(13) 0.146(4) Uani 0.546(8) 1 d D U P B 3
H22A H 0.969107 0.847789 0.575379 0.175 Uiso 0.546(8) 1 calc R U P B 3
H22B H 1.038635 0.848578 0.650117 0.175 Uiso 0.546(8) 1 calc R U P B 3
C23 C 1.1090(13) 0.8931(13) 0.5810(12) 0.165(5) Uani 0.546(8) 1 d D U P B 3
H23A H 1.102895 0.944215 0.558315 0.198 Uiso 0.546(8) 1 calc R U P B 3
H23B H 1.169021 0.892768 0.617950 0.198 Uiso 0.546(8) 1 calc R U P B 3
C24 C 1.1084(16) 0.8275(13) 0.5336(11) 0.169(6) Uani 0.546(8) 1 d D U P B 3
H24A H 1.161953 0.833872 0.515503 0.254 Uiso 0.546(8) 1 calc R U P B 3
H24B H 1.114214 0.777463 0.556823 0.254 Uiso 0.546(8) 1 calc R U P B 3
H24C H 1.048462 0.828618 0.497525 0.254 Uiso 0.546(8) 1 calc R U P B 3
C25 C 0.8930(13) 1.0622(8) 0.6448(10) 0.141(3) Uani 0.546(8) 1 d D U P B 3
H25A H 0.955154 1.082716 0.672191 0.169 Uiso 0.546(8) 1 calc R U P B 3
H25B H 0.883747 1.080885 0.599192 0.169 Uiso 0.546(8) 1 calc R U P B 3
C26 C 0.8162(14) 1.0994(8) 0.6694(11) 0.159(4) Uani 0.546(8) 1 d D U P B 3
H26A H 0.827996 1.089217 0.717147 0.191 Uiso 0.546(8) 1 calc R U P B 3
H26B H 0.752508 1.078894 0.644998 0.191 Uiso 0.546(8) 1 calc R U P B 3
C27 C 0.8235(16) 1.1916(9) 0.6557(12) 0.172(5) Uani 0.546(8) 1 d D U P B 3
H27A H 0.890843 1.208664 0.669512 0.206 Uiso 0.546(8) 1 calc R U P B 3
H27B H 0.795257 1.203208 0.608197 0.206 Uiso 0.546(8) 1 calc R U P B 3
C28 C 0.7701(17) 1.2316(11) 0.6950(12) 0.198(7) Uani 0.546(8) 1 d D U P B 3
H28A H 0.772282 1.288184 0.688455 0.297 Uiso 0.546(8) 1 calc R U P B 3
H28B H 0.703700 1.213980 0.680911 0.297 Uiso 0.546(8) 1 calc R U P B 3
H28C H 0.798769 1.219406 0.741893 0.297 Uiso 0.546(8) 1 calc R U P B 3
C29 C 0.9142(17) 0.9363(12) 0.7119(8) 0.144(3) Uani 0.546(8) 1 d D U P B 3
H29A H 0.854053 0.944501 0.722974 0.173 Uiso 0.546(8) 1 calc R U P B 3
H29B H 0.920837 0.879248 0.707035 0.173 Uiso 0.546(8) 1 calc R U P B 3
C30 C 0.9939(15) 0.9613(13) 0.7711(7) 0.161(4) Uani 0.546(8) 1 d D U P B 3
H30A H 0.978456 1.011614 0.788487 0.193 Uiso 0.546(8) 1 calc R U P B 3
H30B H 1.053766 0.967436 0.759319 0.193 Uiso 0.546(8) 1 calc R U P B 3
C31 C 1.0044(19) 0.8927(12) 0.8251(9) 0.180(5) Uani 0.546(8) 1 d D U P B 3
H31A H 0.943301 0.882856 0.834383 0.216 Uiso 0.546(8) 1 calc R U P B 3
H31B H 1.027156 0.843558 0.810413 0.216 Uiso 0.546(8) 1 calc R U P B 3
C32 C 1.0807(17) 0.9276(15) 0.8871(9) 0.208(7) Uani 0.546(8) 1 d D U P B 3
H32A H 1.093019 0.890347 0.923722 0.313 Uiso 0.546(8) 1 calc R U P B 3
H32B H 1.139900 0.937697 0.876246 0.313 Uiso 0.546(8) 1 calc R U P B 3
H32C H 1.056774 0.976653 0.900008 0.313 Uiso 0.546(8) 1 calc R U P B 3
N7' N 0.8929(12) 0.9751(10) 0.6523(7) 0.133(3) Uani 0.454(8) 1 d D U P B 4
C17' C 0.8029(18) 0.9372(15) 0.6059(11) 0.134(3) Uani 0.454(8) 1 d D U P B 4
H17C H 0.818978 0.882912 0.596965 0.160 Uiso 0.454(8) 1 calc R U P B 4
H17D H 0.754307 0.934156 0.629531 0.160 Uiso 0.454(8) 1 calc R U P B 4
C18' C 0.7580(17) 0.9774(18) 0.5396(10) 0.139(5) Uani 0.454(8) 1 d D U P B 4
H18C H 0.798864 0.970691 0.510417 0.167 Uiso 0.454(8) 1 calc R U P B 4
H18D H 0.750388 1.033989 0.546273 0.167 Uiso 0.454(8) 1 calc R U P B 4
C19' C 0.6589(15) 0.9386(18) 0.5082(10) 0.152(5) Uani 0.454(8) 1 d D U P B 4
H19C H 0.662125 0.881647 0.516746 0.182 Uiso 0.454(8) 1 calc R U P B 4
H19D H 0.610363 0.961696 0.526417 0.182 Uiso 0.454(8) 1 calc R U P B 4
C20' C 0.6344(17) 0.9553(18) 0.4330(9) 0.169(7) Uani 0.454(8) 1 d D U P B 4
H20D H 0.572341 0.932297 0.410009 0.254 Uiso 0.454(8) 1 calc R U P B 4
H20E H 0.631933 1.011873 0.425530 0.254 Uiso 0.454(8) 1 calc R U P B 4
H20F H 0.683375 0.932320 0.415920 0.254 Uiso 0.454(8) 1 calc R U P B 4
C21' C 0.975(2) 0.9727(13) 0.6214(16) 0.138(3) Uani 0.454(8) 1 d D U P B 4
H21C H 1.034356 0.990501 0.654355 0.165 Uiso 0.454(8) 1 calc R U P B 4
H21D H 0.960932 1.009310 0.583511 0.165 Uiso 0.454(8) 1 calc R U P B 4
C22' C 0.9910(17) 0.8879(13) 0.5968(15) 0.140(4) Uani 0.454(8) 1 d D U P B 4
H22C H 1.011492 0.851151 0.634403 0.168 Uiso 0.454(8) 1 calc R U P B 4
H22D H 0.931840 0.867797 0.564996 0.168 Uiso 0.454(8) 1 calc R U P B 4
C23' C 1.0716(17) 0.8984(13) 0.5625(12) 0.156(5) Uani 0.454(8) 1 d D U P B 4
H23C H 1.044049 0.907478 0.514464 0.187 Uiso 0.454(8) 1 calc R U P B 4
H23D H 1.114017 0.942554 0.582118 0.187 Uiso 0.454(8) 1 calc R U P B 4
C24' C 1.1263(18) 0.8193(15) 0.5762(16) 0.188(8) Uani 0.454(8) 1 d D U P B 4
H24D H 1.178589 0.820301 0.556446 0.282 Uiso 0.454(8) 1 calc R U P B 4
H24E H 1.152009 0.811391 0.623949 0.282 Uiso 0.454(8) 1 calc R U P B 4
H24F H 1.082580 0.776585 0.556815 0.282 Uiso 0.454(8) 1 calc R U P B 4
C25' C 0.8737(16) 1.0592(10) 0.6696(13) 0.144(4) Uani 0.454(8) 1 d D U P B 4
H25C H 0.860508 1.091314 0.629044 0.173 Uiso 0.454(8) 1 calc R U P B 4
H25D H 0.932163 1.079985 0.701564 0.173 Uiso 0.454(8) 1 calc R U P B 4
C26' C 0.7888(14) 1.0692(10) 0.6995(12) 0.150(4) Uani 0.454(8) 1 d D U P B 4
H26C H 0.728942 1.050061 0.667897 0.180 Uiso 0.454(8) 1 calc R U P B 4
H26D H 0.801076 1.038865 0.740874 0.180 Uiso 0.454(8) 1 calc R U P B 4
C27' C 0.7802(17) 1.1566(11) 0.7133(11) 0.162(5) Uani 0.454(8) 1 d D U P B 4
H27C H 0.744678 1.163313 0.745949 0.194 Uiso 0.454(8) 1 calc R U P B 4
H27D H 0.844496 1.179380 0.732155 0.194 Uiso 0.454(8) 1 calc R U P B 4
C28' C 0.730(2) 1.1979(14) 0.6511(13) 0.195(7) Uani 0.454(8) 1 d D U P B 4
H28D H 0.724380 1.253527 0.660324 0.293 Uiso 0.454(8) 1 calc R U P B 4
H28E H 0.765346 1.191677 0.619150 0.293 Uiso 0.454(8) 1 calc R U P B 4
H28F H 0.665756 1.175647 0.632913 0.293 Uiso 0.454(8) 1 calc R U P B 4
C29' C 0.9209(19) 0.9248(14) 0.7163(9) 0.143(4) Uani 0.454(8) 1 d D U P B 4
H29C H 0.873024 0.933070 0.740023 0.172 Uiso 0.454(8) 1 calc R U P B 4
H29D H 0.918746 0.869005 0.703776 0.172 Uiso 0.454(8) 1 calc R U P B 4
C30' C 1.0212(15) 0.9434(17) 0.7641(10) 0.160(4) Uani 0.454(8) 1 d D U P B 4
H30C H 1.040702 0.997490 0.757843 0.192 Uiso 0.454(8) 1 calc R U P B 4
H30D H 1.069574 0.906636 0.757434 0.192 Uiso 0.454(8) 1 calc R U P B 4
C31' C 1.007(2) 0.9323(15) 0.8359(9) 0.183(5) Uani 0.454(8) 1 d D U P B 4
H31C H 1.029858 0.978365 0.864405 0.219 Uiso 0.454(8) 1 calc R U P B 4
H31D H 0.939503 0.922148 0.832797 0.219 Uiso 0.454(8) 1 calc R U P B 4
C32' C 1.071(2) 0.8587(16) 0.8616(14) 0.220(8) Uani 0.454(8) 1 d D U P B 4
H32D H 1.068600 0.845332 0.905992 0.330 Uiso 0.454(8) 1 calc R U P B 4
H32E H 1.047281 0.814638 0.831766 0.330 Uiso 0.454(8) 1 calc R U P B 4
H32F H 1.136755 0.870306 0.863066 0.330 Uiso 0.454(8) 1 calc R U P B 4

loop_
_atom_site_aniso_label
_atom_site_aniso_U_11
_atom_site_aniso_U_22
_atom_site_aniso_U_33
_atom_site_aniso_U_23
_atom_site_aniso_U_13
_atom_site_aniso_U_12
Dy1 0.0853(2) 0.06122(19) 0.0635(2) 0.00242(14) 0.01362(15) -0.00525(15)
N3 0.117(6) 0.077(5) 0.126(6) -0.022(5) 0.061(5) -0.021(4)
O7 0.133(4) 0.068(3) 0.108(4) 0.003(3) 0.034(4) 0.000(3)
O8 0.136(5) 0.102(4) 0.115(4) -0.006(4) 0.000(4) -0.030(4)
O9 0.187(6) 0.079(3) 0.201(6) -0.051(4) 0.101(5) -0.049(4)
N1 0.085(4) 0.125(5) 0.113(5) -0.013(3) 0.044(4) 0.003(4)
O1 0.098(2) 0.148(3) 0.151(4) -0.049(3) 0.040(3) -0.005(3)
O2 0.130(4) 0.152(4) 0.138(4) -0.050(3) 0.057(3) -0.035(3)
O3 0.115(5) 0.172(6) 0.184(6) -0.026(5) 0.071(5) 0.007(4)
N2 0.090(5) 0.101(5) 0.118(5) 0.018(4) 0.041(4) -0.003(4)
O4 0.134(5) 0.100(4) 0.110(4) 0.018(3) 0.058(4) 0.012(3)
O5 0.114(4) 0.139(4) 0.154(4) 0.051(3) 0.050(3) 0.013(3)
O6 0.105(4) 0.167(5) 0.185(6) 0.018(5) 0.076(5) 0.000(4)
N4 0.107(4) 0.085(4) 0.076(4) 0.026(4) 0.029(3) 0.022(3)
O10 0.112(4) 0.093(3) 0.080(3) 0.018(3) 0.006(3) -0.012(3)
O11 0.177(4) 0.106(3) 0.085(3) 0.011(3) 0.014(3) -0.012(3)
O12 0.151(4) 0.107(4) 0.091(3) 0.039(3) 0.043(3) 0.036(3)
N5 0.147(6) 0.106(5) 0.084(5) -0.001(4) 0.004(4) -0.047(5)
O13 0.133(4) 0.083(3) 0.071(3) -0.005(3) 0.012(3) -0.014(3)
O14 0.173(5) 0.106(4) 0.086(4) 0.030(3) -0.035(4) 0.004(4)
O15 0.220(7) 0.178(6) 0.074(4) 0.004(4) -0.028(4) -0.057(5)
N6 0.096(5) 0.086(5) 0.078(5) 0.008(4) 0.027(4) -0.016(5)
C1 0.099(5) 0.099(5) 0.085(5) 0.010(5) 0.029(5) -0.014(5)
C2 0.110(7) 0.101(7) 0.096(8) 0.008(7) 0.032(7) -0.010(7)
C3 0.116(8) 0.111(9) 0.102(8) 0.006(8) 0.033(7) -0.003(8)
C4 0.146(11) 0.120(12) 0.134(12) 0.012(10) 0.043(10) 0.006(11)
C5 0.106(6) 0.092(5) 0.097(5) 0.010(5) 0.024(5) -0.016(5)
C6 0.121(7) 0.101(6) 0.118(6) -0.010(6) 0.028(6) -0.010(6)
C7 0.140(9) 0.119(8) 0.135(8) -0.015(8) 0.019(8) -0.003(8)
C8 0.195(13) 0.174(13) 0.206(13) -0.010(13) 0.002(13) 0.004(12)
C9 0.095(5) 0.097(5) 0.088(5) 0.007(5) 0.029(5) -0.022(5)
C10 0.095(6) 0.111(7) 0.092(6) 0.007(6) 0.024(6) -0.015(6)
C11 0.108(8) 0.122(9) 0.101(8) -0.003(7) 0.027(7) -0.022(7)
C12 0.103(10) 0.163(12) 0.119(11) 0.002(10) 0.033(9) -0.007(10)
C13 0.104(5) 0.093(5) 0.082(5) 0.016(5) 0.022(5) -0.018(5)
C14 0.116(6) 0.098(7) 0.088(6) 0.010(6) 0.016(6) -0.018(6)
C15 0.136(8) 0.092(8) 0.099(8) 0.032(7) -0.011(8) -0.011(8)
C16 0.168(12) 0.127(11) 0.139(11) 0.034(10) -0.020(11) -0.029(11)
N6' 0.093(4) 0.082(4) 0.076(4) 0.009(4) 0.029(4) -0.017(4)
C1' 0.097(5) 0.102(5) 0.085(5) 0.011(5) 0.029(4) -0.017(5)
C2' 0.111(6) 0.102(6) 0.094(6) 0.005(6) 0.035(5) -0.012(6)
C3' 0.124(7) 0.117(8) 0.112(8) 0.006(7) 0.041(7) 0.000(8)
C4' 0.149(10) 0.141(12) 0.152(12) 0.010(10) 0.039(10) 0.009(10)
C5' 0.104(5) 0.089(5) 0.095(5) 0.012(5) 0.025(5) -0.016(5)
C6' 0.118(7) 0.104(6) 0.121(6) -0.009(6) 0.024(6) -0.016(6)
C7' 0.132(8) 0.119(8) 0.150(8) -0.019(7) 0.012(8) -0.006(7)
C8' 0.177(12) 0.143(11) 0.198(12) -0.001(11) 0.003(11) 0.020(10)
C9' 0.093(5) 0.097(5) 0.087(5) 0.008(5) 0.028(5) -0.022(5)
C10' 0.098(6) 0.104(6) 0.093(6) 0.002(5) 0.021(5) -0.022(5)
C11' 0.106(7) 0.127(8) 0.106(8) -0.005(7) 0.022(7) -0.020(7)
C12' 0.129(10) 0.173(11) 0.150(11) -0.004(10) 0.009(9) -0.017(9)
C13' 0.105(5) 0.093(5) 0.082(5) 0.018(5) 0.024(5) -0.018(5)
C14' 0.122(6) 0.102(7) 0.090(6) 0.011(6) 0.008(6) -0.025(6)
C15' 0.138(8) 0.121(8) 0.131(8) 0.020(8) -0.001(7) -0.020(8)
C16' 0.178(12) 0.158(12) 0.157(12) 0.041(10) -0.021(11) -0.025(10)
N7 0.117(5) 0.124(5) 0.142(5) -0.002(5) 0.032(5) -0.041(5)
C17 0.115(6) 0.130(6) 0.147(6) -0.012(5) 0.036(5) -0.047(5)
C18 0.128(7) 0.145(7) 0.151(7) -0.017(6) 0.025(6) -0.034(6)
C19 0.128(8) 0.157(9) 0.156(9) -0.025(8) 0.025(8) -0.019(8)
C20 0.161(13) 0.207(13) 0.202(13) -0.046(12) 0.025(12) 0.001(11)
C21 0.120(6) 0.140(6) 0.150(6) 0.011(6) 0.037(5) -0.040(6)
C22 0.128(8) 0.148(7) 0.157(8) 0.015(7) 0.035(7) -0.028(7)
C23 0.137(9) 0.160(8) 0.179(9) 0.014(8) 0.018(8) -0.016(8)
C24 0.150(11) 0.184(12) 0.155(13) 0.027(11) 0.016(11) 0.008(10)
C25 0.129(6) 0.131(6) 0.152(6) -0.007(6) 0.026(5) -0.039(5)
C26 0.155(8) 0.145(8) 0.165(8) -0.010(7) 0.029(7) -0.030(7)
C27 0.149(9) 0.168(9) 0.181(9) -0.015(8) 0.023(8) -0.016(8)
C28 0.179(12) 0.184(13) 0.202(13) -0.052(12) 0.013(12) -0.002(12)
C29 0.138(6) 0.141(6) 0.146(6) -0.004(5) 0.033(5) -0.038(5)
C30 0.154(7) 0.160(7) 0.154(7) 0.004(7) 0.026(7) -0.034(7)
C31 0.177(9) 0.160(9) 0.167(9) -0.001(8) -0.001(8) -0.028(9)
C32 0.199(13) 0.196(13) 0.193(13) 0.006(12) 0.000(12) -0.050(12)
N7' 0.120(5) 0.128(5) 0.145(6) -0.002(5) 0.032(5) -0.042(5)
C17' 0.118(6) 0.132(6) 0.148(6) -0.009(5) 0.036(5) -0.045(5)
C18' 0.126(7) 0.142(7) 0.145(8) -0.023(7) 0.034(7) -0.033(7)
C19' 0.135(9) 0.157(9) 0.150(9) -0.024(8) 0.023(8) -0.015(8)
C20' 0.159(13) 0.191(13) 0.155(13) -0.058(12) 0.043(11) -0.004(12)
C21' 0.124(6) 0.136(6) 0.149(6) 0.008(6) 0.034(5) -0.037(6)
C22' 0.120(7) 0.145(7) 0.150(7) 0.008(7) 0.033(7) -0.024(7)
C23' 0.129(9) 0.157(9) 0.161(9) 0.012(8) 0.012(8) -0.020(8)
C24' 0.159(12) 0.171(13) 0.193(14) -0.003(13) -0.009(13) -0.003(12)
C25' 0.130(6) 0.138(6) 0.155(7) -0.005(6) 0.030(6) -0.035(6)
C26' 0.141(7) 0.147(7) 0.160(7) -0.009(7) 0.043(7) -0.038(7)
C27' 0.151(9) 0.160(9) 0.171(9) -0.017(9) 0.040(8) -0.010(9)
C28' 0.181(13) 0.197(13) 0.189(14) -0.033(13) 0.026(13) 0.019(12)
C29' 0.138(6) 0.140(6) 0.145(6) -0.003(6) 0.033(6) -0.040(6)
C30' 0.154(7) 0.153(7) 0.157(7) 0.002(7) 0.022(7) -0.035(7)
C31' 0.179(9) 0.166(9) 0.166(9) -0.002(9) -0.004(9) -0.039(9)
C32' 0.222(14) 0.193(14) 0.205(14) 0.007(13) 0.002(13) -0.029(13)

loop_
_atom_type_symbol
_atom_type_description
_atom_type_scat_dispersion_real
_atom_type_scat_dispersion_imag
_atom_type_scat_source
C C 0.0033 0.0016 'International Tables Vol C Tables 4.2.6.8 and 6.1.1.4'
H H 0.0000 0.0000 'International Tables Vol C Tables 4.2.6.8 and 6.1.1.4'
N N 0.0061 0.0033 'International Tables Vol C Tables 4.2.6.8 and 6.1.1.4'
O O 0.0106 0.0060 'International Tables Vol C Tables 4.2.6.8 and 6.1.1.4'
Dy Dy -0.1892 4.4098 'International Tables Vol C Tables 4.2.6.8 and 6.1.1.4'

loop_
_geom_angle_atom_site_label_1
_geom_angle_atom_site_label_2
_geom_angle_atom_site_label_3
_geom_angle
O8 Dy1 O13 159.9(2)
O8 Dy1 O11 71.6(2)
O13 Dy1 O11 120.65(19)
O8 Dy1 O5 82.5(2)
O13 Dy1 O5 86.5(2)
O11 Dy1 O5 71.9(2)
O8 Dy1 O4 82.0(2)
O13 Dy1 O4 78.07(19)
O11 Dy1 O4 119.0(2)
O5 Dy1 O4 50.36(18)
O8 Dy1 O1 124.1(2)
O13 Dy1 O1 72.95(18)
O11 Dy1 O1 95.4(2)
O5 Dy1 O1 146.2(2)
O4 Dy1 O1 143.2(2)
O8 Dy1 O2 75.1(2)
O13 Dy1 O2 121.77(19)
O11 Dy1 O2 75.8(2)
O5 Dy1 O2 145.2(2)
O4 Dy1 O2 147.1(2)
O1 Dy1 O2 49.13(19)
O8 Dy1 O14 119.3(2)
O13 Dy1 O14 51.87(17)
O11 Dy1 O14 166.2(2)
O5 Dy1 O14 116.2(2)
O4 Dy1 O14 72.8(2)
O1 Dy1 O14 71.7(2)
O2 Dy1 O14 98.2(2)
O8 Dy1 O10 122.1(2)
O13 Dy1 O10 70.31(17)
O11 Dy1 O10 50.92(17)
O5 Dy1 O10 74.30(18)
O4 Dy1 O10 117.08(17)
O1 Dy1 O10 73.5(2)
O2 Dy1 O10 95.3(2)
O14 Dy1 O10 118.58(19)
O8 Dy1 O7 51.07(19)
O13 Dy1 O7 119.88(19)
O11 Dy1 O7 119.5(2)
O5 Dy1 O7 112.8(2)
O4 Dy1 O7 74.58(17)
O1 Dy1 O7 100.8(2)
O2 Dy1 O7 72.6(2)
O14 Dy1 O7 69.1(2)
O10 Dy1 O7 166.97(17)
O8 Dy1 N5 142.8(2)
O13 Dy1 N5 25.95(15)
O11 Dy1 N5 145.3(2)
O5 Dy1 N5 102.5(2)
O4 Dy1 N5 74.1(2)
O1 Dy1 N5 69.9(2)
O2 Dy1 N5 111.5(2)
O14 Dy1 N5 25.92(17)
O10 Dy1 N5 94.39(18)
O7 Dy1 N5 94.6(2)
O8 Dy1 N3 25.5(2)
O13 Dy1 N3 143.1(2)
O11 Dy1 N3 95.4(2)
O5 Dy1 N3 98.6(2)
O4 Dy1 N3 77.52(18)
O1 Dy1 N3 114.1(2)
O2 Dy1 N3 71.58(19)
O14 Dy1 N3 94.3(2)
O10 Dy1 N3 146.3(2)
O7 Dy1 N3 25.57(19)
N5 Dy1 N3 119.2(2)
O9 N3 O7 122.7(9)
O9 N3 O8 121.0(9)
O7 N3 O8 116.2(6)
O9 N3 Dy1 178.0(6)
O7 N3 Dy1 58.8(4)
O8 N3 Dy1 57.5(4)
N3 O7 Dy1 95.7(4)
N3 O8 Dy1 97.0(5)
O3 N1 O1 122.6(7)
O3 N1 O2 123.8(7)
O1 N1 O2 113.6(6)
O3 N1 Dy1 177.0(6)
O1 N1 Dy1 56.7(4)
O2 N1 Dy1 57.0(4)
N1 O1 Dy1 98.9(4)
N1 O2 Dy1 98.3(4)
O6 N2 O4 123.2(7)
O6 N2 O5 122.7(7)
O4 N2 O5 114.1(6)
O6 N2 Dy1 179.7(6)
O4 N2 Dy1 57.1(3)
O5 N2 Dy1 57.0(4)
N2 O4 Dy1 97.8(4)
N2 O5 Dy1 97.7(4)
O12 N4 O10 123.7(6)
O12 N4 O11 121.4(6)
O10 N4 O11 114.9(5)
O12 N4 Dy1 177.4(5)
O10 N4 Dy1 58.0(3)
O11 N4 Dy1 57.0(3)
N4 O10 Dy1 96.5(4)
N4 O11 Dy1 97.6(4)
O15 N5 O14 121.0(7)
O15 N5 O13 121.0(7)
O14 N5 O13 118.0(6)
O15 N5 Dy1 179.5(6)
O14 N5 Dy1 59.5(3)
O13 N5 Dy1 58.6(3)
N5 O13 Dy1 95.5(4)
N5 O14 Dy1 94.6(4)
C1 N6 C13 112.0(10)
C1 N6 C9 112.3(10)
C13 N6 C9 106.0(9)
C1 N6 C5 106.3(9)
C13 N6 C5 110.2(10)
C9 N6 C5 110.1(10)
C2 C1 N6 120.5(13)
C2 C1 H1A 107.2
N6 C1 H1A 107.2
C2 C1 H1B 107.2
N6 C1 H1B 107.2
H1A C1 H1B 106.8
C1 C2 C3 109.5(13)
C1 C2 H2A 109.8
C3 C2 H2A 109.8
C1 C2 H2B 109.8
C3 C2 H2B 109.8
H2A C2 H2B 108.2
C4 C3 C2 108.6(12)
C4 C3 H3A 110.0
C2 C3 H3A 110.0
C4 C3 H3B 110.0
C2 C3 H3B 110.0
H3A C3 H3B 108.4
C3 C4 H4A 109.5
C3 C4 H4B 109.5
H4A C4 H4B 109.5
C3 C4 H4C 109.5
H4A C4 H4C 109.5
H4B C4 H4C 109.5
C6 C5 N6 116.0(13)
C6 C5 H5A 108.3
N6 C5 H5A 108.3
C6 C5 H5B 108.3
N6 C5 H5B 108.3
H5A C5 H5B 107.4
C5 C6 C7 108.8(13)
C5 C6 H6A 109.9
C7 C6 H6A 109.9
C5 C6 H6B 109.9
C7 C6 H6B 109.9
H6A C6 H6B 108.3
C8 C7 C6 108.6(14)
C8 C7 H7A 110.0
C6 C7 H7A 110.0
C8 C7 H7B 110.0
C6 C7 H7B 110.0
H7A C7 H7B 108.3
C7 C8 H8A 109.5
C7 C8 H8B 109.5
H8A C8 H8B 109.5
C7 C8 H8C 109.5
H8A C8 H8C 109.5
H8B C8 H8C 109.5
C10 C9 N6 118.5(13)
C10 C9 H9A 107.7
N6 C9 H9A 107.7
C10 C9 H9B 107.7
N6 C9 H9B 107.7
H9A C9 H9B 107.1
C9 C10 C11 113.5(13)
C9 C10 H10A 108.9
C11 C10 H10A 108.9
C9 C10 H10B 108.9
C11 C10 H10B 108.9
H10A C10 H10B 107.7
C10 C11 C12 111.0(12)
C10 C11 H11A 109.4
C12 C11 H11A 109.4
C10 C11 H11B 109.4
C12 C11 H11B 109.4
H11A C11 H11B 108.0
C11 C12 H12A 109.5
C11 C12 H12B 109.5
H12A C12 H12B 109.5
C11 C12 H12C 109.5
H12A C12 H12C 109.5
H12B C12 H12C 109.5
C14 C13 N6 118.2(13)
C14 C13 H13A 107.8
N6 C13 H13A 107.8
C14 C13 H13B 107.8
N6 C13 H13B 107.8
H13A C13 H13B 107.1
C13 C14 C15 111.1(14)
C13 C14 H14A 109.4
C15 C14 H14A 109.4
C13 C14 H14B 109.4
C15 C14 H14B 109.4
H14A C14 H14B 108.0
C16 C15 C14 117.2(15)
C16 C15 H15A 108.0
C14 C15 H15A 108.0
C16 C15 H15B 108.0
C14 C15 H15B 108.0
H15A C15 H15B 107.3
C15 C16 H16A 109.5
C15 C16 H16B 109.5
H16A C16 H16B 109.5
C15 C16 H16C 109.5
H16A C16 H16C 109.5
H16B C16 H16C 109.5
C5' N6' C1' 106.6(8)
C5' N6' C13' 111.0(8)
C1' N6' C13' 110.7(8)
C5' N6' C9' 111.1(8)
C1' N6' C9' 110.7(8)
C13' N6' C9' 106.8(8)
N6' C1' C2' 114.9(10)
N6' C1' H1'1 108.5
C2' C1' H1'1 108.5
N6' C1' H1'2 108.5
C2' C1' H1'2 108.5
H1'1 C1' H1'2 107.5
C3' C2' C1' 108.2(11)
C3' C2' H2'1 110.1
C1' C2' H2'1 110.1
C3' C2' H2'2 110.1
C1' C2' H2'2 110.1
H2'1 C2' H2'2 108.4
C4' C3' C2' 111.9(11)
C4' C3' H3'1 109.2
C2' C3' H3'1 109.2
C4' C3' H3'2 109.2
C2' C3' H3'2 109.2
H3'1 C3' H3'2 107.9
C3' C4' H4'1 109.5
C3' C4' H4'2 109.5
H4'1 C4' H4'2 109.5
C3' C4' H4'3 109.5
H4'1 C4' H4'3 109.5
H4'2 C4' H4'3 109.5
N6' C5' C6' 116.5(11)
N6' C5' H5'1 108.2
C6' C5' H5'1 108.2
N6' C5' H5'2 108.2
C6' C5' H5'2 108.2
H5'1 C5' H5'2 107.3
C5' C6' C7' 109.3(11)
C5' C6' H6'1 109.8
C7' C6' H6'1 109.8
C5' C6' H6'2 109.8
C7' C6' H6'2 109.8
H6'1 C6' H6'2 108.3
C8' C7' C6' 110.9(11)
C8' C7' H7'1 109.5
C6' C7' H7'1 109.5
C8' C7' H7'2 109.5
C6' C7' H7'2 109.5
H7'1 C7' H7'2 108.1
C7' C8' H8'1 109.5
C7' C8' H8'2 109.5
H8'1 C8' H8'2 109.5
C7' C8' H8'3 109.5
H8'1 C8' H8'3 109.5
H8'2 C8' H8'3 109.5
N6' C9' C10' 113.5(10)
N6' C9' H9'1 108.9
C10' C9' H9'1 108.9
N6' C9' H9'2 108.9
C10' C9' H9'2 108.9
H9'1 C9' H9'2 107.7
C11' C10' C9' 110.4(10)
C11' C10' H10C 109.6
C9' C10' H10C 109.6
C11' C10' H10D 109.6
C9' C10' H10D 109.6
H10C C10' H10D 108.1
C12' C11' C10' 113.6(13)
C12' C11' H11C 108.8
C10' C11' H11C 108.8
C12' C11' H11D 108.8
C10' C11' H11D 108.8
H11C C11' H11D 107.7
C11' C12' H12D 109.5
C11' C12' H12E 109.5
H12D C12' H12E 109.5
C11' C12' H12F 109.5
H12D C12' H12F 109.5
H12E C12' H12F 109.5
C14' C13' N6' 117.0(11)
C14' C13' H13C 108.1
N6' C13' H13C 108.1
C14' C13' H13D 108.1
N6' C13' H13D 108.1
H13C C13' H13D 107.3
C13' C14' C15' 111.7(12)
C13' C14' H14C 109.3
C15' C14' H14C 109.3
C13' C14' H14D 109.3
C15' C14' H14D 109.3
H14C C14' H14D 107.9
C16' C15' C14' 112.8(13)
C16' C15' H15C 109.0
C14' C15' H15C 109.0
C16' C15' H15D 109.0
C14' C15' H15D 109.0
H15C C15' H15D 107.8
C15' C16' H16D 109.5
C15' C16' H16E 109.5
H16D C16' H16E 109.5
C15' C16' H16F 109.5
H16D C16' H16F 109.5
H16E C16' H16F 109.5
C21 N7 C29 112.7(9)
C21 N7 C25 104.4(9)
C29 N7 C25 112.7(9)
C21 N7 C17 110.9(9)
C29 N7 C17 105.9(9)
C25 N7 C17 110.5(9)
C18 C17 N7 116.5(11)
C18 C17 H17A 108.2
N7 C17 H17A 108.2
C18 C17 H17B 108.2
N7 C17 H17B 108.2
H17A C17 H17B 107.3
C17 C18 C19 107.0(13)
C17 C18 H18A 110.3
C19 C18 H18A 110.3
C17 C18 H18B 110.3
C19 C18 H18B 110.3
H18A C18 H18B 108.6
C20 C19 C18 106.9(13)
C20 C19 H19A 110.4
C18 C19 H19A 110.3
C20 C19 H19B 110.3
C18 C19 H19B 110.3
H19A C19 H19B 108.6
C19 C20 H20A 109.5
C19 C20 H20B 109.5
H20A C20 H20B 109.5
C19 C20 H20C 109.5
H20A C20 H20C 109.5
H20B C20 H20C 109.5
C22 C21 N7 124.1(12)
C22 C21 H21A 106.3
N7 C21 H21A 106.3
C22 C21 H21B 106.3
N7 C21 H21B 106.3
H21A C21 H21B 106.4
C21 C22 C23 104.7(12)
C21 C22 H22A 110.8
C23 C22 H22A 110.8
C21 C22 H22B 110.8
C23 C22 H22B 110.8
H22A C22 H22B 108.9
C24 C23 C22 105.9(13)
C24 C23 H23A 110.6
C22 C23 H23A 110.6
C24 C23 H23B 110.6
C22 C23 H23B 110.6
H23A C23 H23B 108.7
C23 C24 H24A 109.5
C23 C24 H24B 109.5
H24A C24 H24B 109.5
C23 C24 H24C 109.5
H24A C24 H24C 109.5
H24B C24 H24C 109.5
C26 C25 N7 119.1(10)
C26 C25 H25A 107.5
N7 C25 H25A 107.5
C26 C25 H25B 107.5
N7 C25 H25B 107.5
H25A C25 H25B 107.0
C25 C26 C27 104.6(12)
C25 C26 H26A 110.8
C27 C26 H26A 110.8
C25 C26 H26B 110.8
C27 C26 H26B 110.8
H26A C26 H26B 108.9
C28 C27 C26 106.1(13)
C28 C27 H27A 110.5
C26 C27 H27A 110.5
C28 C27 H27B 110.5
C26 C27 H27B 110.5
H27A C27 H27B 108.7
C27 C28 H28A 109.5
C27 C28 H28B 109.5
H28A C28 H28B 109.5
C27 C28 H28C 109.5
H28A C28 H28C 109.5
H28B C28 H28C 109.5
C30 C29 N7 121.5(12)
C30 C29 H29A 106.9
N7 C29 H29A 106.9
C30 C29 H29B 106.9
N7 C29 H29B 106.9
H29A C29 H29B 106.7
C29 C30 C31 105.8(13)
C29 C30 H30A 110.6
C31 C30 H30A 110.6
C29 C30 H30B 110.6
C31 C30 H30B 110.6
H30A C30 H30B 108.7
C32 C31 C30 102.2(12)
C32 C31 H31A 111.3
C30 C31 H31A 111.3
C32 C31 H31B 111.3
C30 C31 H31B 111.3
H31A C31 H31B 109.2
C31 C32 H32A 109.5
C31 C32 H32B 109.5
H32A C32 H32B 109.5
C31 C32 H32C 109.5
H32A C32 H32C 109.5
H32B C32 H32C 109.5
C25' N7' C21' 110.6(10)
C25' N7' C17' 111.4(10)
C21' N7' C17' 110.5(10)
C25' N7' C29' 109.4(10)
C21' N7' C29' 108.7(10)
C17' N7' C29' 106.2(9)
C18' C17' N7' 116.9(13)
C18' C17' H17C 108.1
N7' C17' H17C 108.1
C18' C17' H17D 108.1
N7' C17' H17D 108.1
H17C C17' H17D 107.3
C17' C18' C19' 107.1(14)
C17' C18' H18C 110.3
C19' C18' H18C 110.3
C17' C18' H18D 110.3
C19' C18' H18D 110.3
H18C C18' H18D 108.5
C20' C19' C18' 105.2(14)
C20' C19' H19C 110.7
C18' C19' H19C 110.7
C20' C19' H19D 110.7
C18' C19' H19D 110.7
H19C C19' H19D 108.8
C19' C20' H20D 109.5
C19' C20' H20E 109.5
H20D C20' H20E 109.5
C19' C20' H20F 109.5
H20D C20' H20F 109.5
H20E C20' H20F 109.5
N7' C21' C22' 112.2(12)
N7' C21' H21C 109.2
C22' C21' H21C 109.2
N7' C21' H21D 109.2
C22' C21' H21D 109.2
H21C C21' H21D 107.9
C23' C22' C21' 104.7(13)
C23' C22' H22C 110.8
C21' C22' H22C 110.8
C23' C22' H22D 110.8
C21' C22' H22D 110.8
H22C C22' H22D 108.9
C24' C23' C22' 103.4(14)
C24' C23' H23C 111.1
C22' C23' H23C 111.1
C24' C23' H23D 111.1
C22' C23' H23D 111.1
H23C C23' H23D 109.0
C23' C24' H24D 109.5
C23' C24' H24E 109.5
H24D C24' H24E 109.5
C23' C24' H24F 109.5
H24D C24' H24F 109.5
H24E C24' H24F 109.5
N7' C25' C26' 115.2(12)
N7' C25' H25C 108.5
C26' C25' H25C 108.5
N7' C25' H25D 108.5
C26' C25' H25D 108.5
H25C C25' H25D 107.5
C27' C26' C25' 107.7(13)
C27' C26' H26C 110.2
C25' C26' H26C 110.2
C27' C26' H26D 110.2
C25' C26' H26D 110.2
H26C C26' H26D 108.5
C28' C27' C26' 109.9(15)
C28' C27' H27C 109.7
C26' C27' H27C 109.7
C28' C27' H27D 109.7
C26' C27' H27D 109.7
H27C C27' H27D 108.2
C27' C28' H28D 109.5
C27' C28' H28E 109.5
H28D C28' H28E 109.5
C27' C28' H28F 109.5
H28D C28' H28F 109.5
H28E C28' H28F 109.5
C30' C29' N7' 114.2(13)
C30' C29' H29C 108.7
N7' C29' H29C 108.7
C30' C29' H29D 108.7
N7' C29' H29D 108.7
H29C C29' H29D 107.6
C29' C30' C31' 103.1(14)
C29' C30' H30C 111.1
C31' C30' H30C 111.1
C29' C30' H30D 111.1
C31' C30' H30D 111.1
H30C C30' H30D 109.1
C32' C31' C30' 101.0(14)
C32' C31' H31C 111.6
C30' C31' H31C 111.6
C32' C31' H31D 111.6
C30' C31' H31D 111.6
H31C C31' H31D 109.4
C31' C32' H32D 109.5
C31' C32' H32E 109.5
H32D C32' H32E 109.5
C31' C32' H32F 109.5
H32D C32' H32F 109.5
H32E C32' H32F 109.5

loop_
_geom_bond_atom_site_label_1
_geom_bond_atom_site_label_2
_geom_bond_distance
Dy1 O8 2.426(5)
Dy1 O13 2.426(4)
Dy1 O11 2.427(5)
Dy1 O5 2.431(5)
Dy1 O4 2.433(5)
Dy1 O1 2.434(5)
Dy1 O2 2.439(5)
Dy1 O14 2.446(5)
Dy1 O10 2.448(4)
Dy1 O7 2.453(5)
Dy1 N5 2.831(7)
Dy1 N3 2.855(7)
N3 O9 1.218(7)
N3 O7 1.238(8)
N3 O8 1.239(8)
N1 O3 1.185(7)
N1 O1 1.205(7)
N1 O2 1.216(7)
N2 O6 1.200(7)
N2 O4 1.230(7)
N2 O5 1.236(7)
N4 O12 1.217(6)
N4 O10 1.242(6)
N4 O11 1.243(6)
N5 O15 1.233(7)
N5 O14 1.241(7)
N5 O13 1.244(7)
N6 C1 1.497(11)
N6 C13 1.510(11)
N6 C9 1.517(11)
N6 C5 1.523(11)
C1 C2 1.487(15)
C1 H1A 0.9700
C1 H1B 0.9700
C2 C3 1.549(16)
C2 H2A 0.9700
C2 H2B 0.9700
C3 C4 1.540(15)
C3 H3A 0.9700
C3 H3B 0.9700
C4 H4A 0.9600
C4 H4B 0.9600
C4 H4C 0.9600
C5 C6 1.515(16)
C5 H5A 0.9700
C5 H5B 0.9700
C6 C7 1.555(16)
C6 H6A 0.9700
C6 H6B 0.9700
C7 C8 1.506(17)
C7 H7A 0.9700
C7 H7B 0.9700
C8 H8A 0.9600
C8 H8B 0.9600
C8 H8C 0.9600
C9 C10 1.489(16)
C9 H9A 0.9700
C9 H9B 0.9700
C10 C11 1.502(15)
C10 H10A 0.9700
C10 H10B 0.9700
C11 C12 1.533(17)
C11 H11A 0.9700
C11 H11B 0.9700
C12 H12A 0.9600
C12 H12B 0.9600
C12 H12C 0.9600
C13 C14 1.501(16)
C13 H13A 0.9700
C13 H13B 0.9700
C14 C15 1.508(16)
C14 H14A 0.9700
C14 H14B 0.9700
C15 C16 1.421(16)
C15 H15A 0.9700
C15 H15B 0.9700
C16 H16A 0.9600
C16 H16B 0.9600
C16 H16C 0.9600
N6' C5' 1.509(10)
N6' C1' 1.511(10)
N6' C13' 1.519(10)
N6' C9' 1.520(10)
C1' C2' 1.527(14)
C1' H1'1 0.9700
C1' H1'2 0.9700
C2' C3' 1.523(14)
C2' H2'1 0.9700
C2' H2'2 0.9700
C3' C4' 1.509(14)
C3' H3'1 0.9700
C3' H3'2 0.9700
C4' H4'1 0.9600
C4' H4'2 0.9600
C4' H4'3 0.9600
C5' C6' 1.521(14)
C5' H5'1 0.9700
C5' H5'2 0.9700
C6' C7' 1.542(14)
C6' H6'1 0.9700
C6' H6'2 0.9700
C7' C8' 1.527(15)
C7' H7'1 0.9700
C7' H7'2 0.9700
C8' H8'1 0.9600
C8' H8'2 0.9600
C8' H8'3 0.9600
C9' C10' 1.538(14)
C9' H9'1 0.9700
C9' H9'2 0.9700
C10' C11' 1.499(14)
C10' H10C 0.9700
C10' H10D 0.9700
C11' C12' 1.483(15)
C11' H11C 0.9700
C11' H11D 0.9700
C12' H12D 0.9600
C12' H12E 0.9600
C12' H12F 0.9600
C13' C14' 1.498(14)
C13' H13C 0.9700
C13' H13D 0.9700
C14' C15' 1.559(15)
C14' H14C 0.9700
C14' H14D 0.9700
C15' C16' 1.413(15)
C15' H15C 0.9700
C15' H15D 0.9700
C16' H16D 0.9600
C16' H16E 0.9600
C16' H16F 0.9600
N7 C21 1.491(11)
N7 C29 1.493(11)
N7 C25 1.509(11)
N7 C17 1.521(11)
C17 C18 1.485(15)
C17 H17A 0.9700
C17 H17B 0.9700
C18 C19 1.535(16)
C18 H18A 0.9700
C18 H18B 0.9700
C19 C20 1.486(16)
C19 H19A 0.9700
C19 H19B 0.9700
C20 H20A 0.9600
C20 H20B 0.9600
C20 H20C 0.9600
C21 C22 1.453(15)
C21 H21A 0.9700
C21 H21B 0.9700
C22 C23 1.577(16)
C22 H22A 0.9700
C22 H22B 0.9700
C23 C24 1.476(16)
C23 H23A 0.9700
C23 H23B 0.9700
C24 H24A 0.9600
C24 H24B 0.9600
C24 H24C 0.9600
C25 C26 1.487(14)
C25 H25A 0.9700
C25 H25B 0.9700
C26 C27 1.581(15)
C26 H26A 0.9700
C26 H26B 0.9700
C27 C28 1.444(16)
C27 H27A 0.9700
C27 H27B 0.9700
C28 H28A 0.9600
C28 H28B 0.9600
C28 H28C 0.9600
C29 C30 1.471(15)
C29 H29A 0.9700
C29 H29B 0.9700
C30 C31 1.583(16)
C30 H30A 0.9700
C30 H30B 0.9700
C31 C32 1.538(16)
C31 H31A 0.9700
C31 H31B 0.9700
C32 H32A 0.9600
C32 H32B 0.9600
C32 H32C 0.9600
N7' C25' 1.501(12)
N7' C21' 1.507(12)
N7' C17' 1.508(12)
N7' C29' 1.524(12)
C17' C18' 1.496(16)
C17' H17C 0.9700
C17' H17D 0.9700
C18' C19' 1.528(17)
C18' H18C 0.9700
C18' H18D 0.9700
C19' C20' 1.523(17)
C19' H19C 0.9700
C19' H19D 0.9700
C20' H20D 0.9600
C20' H20E 0.9600
C20' H20F 0.9600
C21' C22' 1.553(17)
C21' H21C 0.9700
C21' H21D 0.9700
C22' C23' 1.542(17)
C22' H22C 0.9700
C22' H22D 0.9700
C23' C24' 1.525(18)
C23' H23C 0.9700
C23' H23D 0.9700
C24' H24D 0.9600
C24' H24E 0.9600
C24' H24F 0.9600
C25' C26' 1.537(16)
C25' H25C 0.9700
C25' H25D 0.9700
C26' C27' 1.506(16)
C26' H26C 0.9700
C26' H26D 0.9700
C27' C28' 1.456(18)
C27' H27C 0.9700
C27' H27D 0.9700
C28' H28D 0.9600
C28' H28E 0.9600
C28' H28F 0.9600
C29' C30' 1.522(17)
C29' H29C 0.9700
C29' H29D 0.9700
C30' C31' 1.578(18)
C30' H30C 0.9700
C30' H30D 0.9700
C31' C32' 1.537(18)
C31' H31C 0.9700
C31' H31D 0.9700
C32' H32D 0.9600
C32' H32E 0.9600
C32' H32F 0.9600
